data_2216856
loop_
_publ_author_name
'Rong-Hua, Zeng'

_publ_section_title
;
 Poly[diaquatris(\m~4~-benzene-1,3-dicarboxylato)diterbium(III)]
;
_journal_coeditor_code ZL2078
_journal_issue 12
_journal_name_full 'Acta Crystallographica Section E'
_journal_page_first m3110
_journal_page_last m3110
_journal_paper_doi 10.1107/S1600536807057765
_journal_volume 63
_journal_year 2007
_chemical_formula_iupac '[Tb2 (C8 H4 O4)3 (H2 O)2]'
_chemical_formula_moiety 'C24 H16 O14 Tb2'
_chemical_formula_sum 'C24 H16 O14 Tb2'
_chemical_formula_weight 846.21
_chemical_name_systematic
;
Poly[diaquatris(m~4~-benzene-1,3-dicarboxylato)diterbium(III)]
;
_space_group_IT_number 14
_symmetry_cell_setting monoclinic
_symmetry_space_group_name_Hall '-P 2yn'
_symmetry_space_group_name_H-M 'P 1 21/n 1'
_atom_sites_solution_hydrogens geom
_atom_sites_solution_primary direct
_atom_sites_solution_secondary difmap
_audit_creation_method SHELXL-97
_cell_angle_alpha 90.00
_cell_angle_beta 103.9440(10)
_cell_angle_gamma 90.00
_cell_formula_units_Z 4
_cell_length_a 13.2647(3)
_cell_length_b 14.3741(3)
_cell_length_c 13.5323(3)
_cell_measurement_reflns_used 4289
_cell_measurement_temperature 296(2)
_cell_measurement_theta_max 28.00
_cell_measurement_theta_min 1.66
_cell_volume 2504.14(10)
_computing_cell_refinement 'SAINT (Bruker, 2004)'
_computing_data_collection 'APEX-II (Bruker, 2004)'
_computing_data_reduction 'SAINT (Bruker, 2004)'
_computing_molecular_graphics 'SHELXTL-XP (Bruker, 2004)'
_computing_publication_material 'SHELXTL (Bruker, 2004)'
_computing_structure_refinement 'SHELXL97 (Sheldrick, 1997)'
_computing_structure_solution 'SHELXS97 (Sheldrick, 1997)'
_diffrn_ambient_temperature 296(2)
_diffrn_measured_fraction_theta_full 0.999
_diffrn_measured_fraction_theta_max 0.999
_diffrn_measurement_device_type 'Bruker APEX-II area-detector diffractometer'
_diffrn_measurement_method '\f and \w scan'
_diffrn_radiation_monochromator graphite
_diffrn_radiation_source 'fine-focus sealed tube'
_diffrn_radiation_type MoK\a
_diffrn_radiation_wavelength 0.71073
_diffrn_reflns_av_R_equivalents 0.0774
_diffrn_reflns_av_sigmaI/netI 0.0515
_diffrn_reflns_limit_h_max 16
_diffrn_reflns_limit_h_min -16
_diffrn_reflns_limit_k_max 18
_diffrn_reflns_limit_k_min -17
_diffrn_reflns_limit_l_max 16
_diffrn_reflns_limit_l_min -16
_diffrn_reflns_number 35926
_diffrn_reflns_theta_full 26.49
_diffrn_reflns_theta_max 26.49
_diffrn_reflns_theta_min 1.93
_diffrn_standards_number 0
_exptl_absorpt_coefficient_mu 5.677
_exptl_absorpt_correction_T_max 0.538
_exptl_absorpt_correction_T_min 0.445
_exptl_absorpt_correction_type multi-scan
_exptl_absorpt_process_details '(SADABS; Sheldrick, 1996)'
_exptl_crystal_colour colorless
_exptl_crystal_density_diffrn 2.245
_exptl_crystal_density_method 'not measured'
_exptl_crystal_description block
_exptl_crystal_F_000 1608
_exptl_crystal_size_max 0.15
_exptl_crystal_size_mid 0.14
_exptl_crystal_size_min 0.11
_refine_diff_density_max 2.211
_refine_diff_density_min -1.076
_refine_ls_extinction_method none
_refine_ls_goodness_of_fit_ref 1.023
_refine_ls_hydrogen_treatment mixed
_refine_ls_matrix_type full
_refine_ls_number_parameters 410
_refine_ls_number_reflns 5182
_refine_ls_number_restraints 66
_refine_ls_restrained_S_all 1.018
_refine_ls_R_factor_all 0.0594
_refine_ls_R_factor_gt 0.0343
_refine_ls_shift/su_max 0.001
_refine_ls_shift/su_mean 0.000
_refine_ls_structure_factor_coef Fsqd
_refine_ls_weighting_details 'calc w=1/[\s^2^(Fo^2^)+(0.0245P)^2^+8.8675P] where P=(Fo^2^+2Fc^2^)/3'
_refine_ls_weighting_scheme calc
_refine_ls_wR_factor_gt 0.0636
_refine_ls_wR_factor_ref 0.0728
_reflns_number_gt 3834
_reflns_number_total 5182
_reflns_threshold_expression >2sigma(I)
_cod_data_source_file zl2078.cif
_cod_data_source_block I
_cod_original_cell_volume 2504.14(9)
_cod_original_sg_symbol_H-M 'P 21/n'
_cod_database_code 2216856
_cod_database_fobs_code 2216856

loop_
_symmetry_equiv_pos_as_xyz
'x, y, z'
'-x+1/2, y+1/2, -z+1/2'
'-x, -y, -z'
'x-1/2, -y-1/2, z-1/2'

loop_
_atom_site_type_symbol
_atom_site_label
_atom_site_fract_x
_atom_site_fract_y
_atom_site_fract_z
_atom_site_U_iso_or_equiv
_atom_site_adp_type
_atom_site_calc_flag
_atom_site_refinement_flags
_atom_site_occupancy
_atom_site_disorder_assembly
_atom_site_disorder_group
C C1 0.8731(5) 0.1394(4) 0.1428(4) 0.0231(14) Uani d . 1 . .
C C2 0.9120(5) 0.2379(4) 0.1428(5) 0.0273(15) Uani d . 1 . .
C C3 0.8840(5) 0.3000(4) 0.2099(5) 0.0292(15) Uani d . 1 . .
H H3 0.8430 0.2801 0.2528 0.035 Uiso calc R 1 . .
C C4 0.9166(5) 0.3912(4) 0.2132(5) 0.0285(15) Uani d . 1 . .
C C5 0.9762(6) 0.4214(5) 0.1484(6) 0.0418(19) Uani d . 1 . .
H H5 0.9974 0.4832 0.1498 0.050 Uiso calc R 1 . .
C C6 1.0044(7) 0.3588(5) 0.0808(6) 0.051(2) Uani d . 1 . .
H H6 1.0443 0.3788 0.0370 0.061 Uiso calc R 1 . .
C C7 0.9728(6) 0.2667(5) 0.0792(6) 0.0382(18) Uani d . 1 . .
H H7 0.9925 0.2245 0.0353 0.046 Uiso calc R 1 . .
C C8 0.8853(5) 0.4571(4) 0.2847(5) 0.0272(15) Uani d . 1 . .
C C9 0.6369(6) 0.4092(5) 0.1246(5) 0.0339(17) Uani d . 1 A .
C C10 0.6583(6) 0.4838(5) 0.0566(5) 0.0377(18) Uani d D 1 . .
C C11 0.6834(13) 0.5728(7) 0.0950(9) 0.021(7) Uani d PDU 0.40(3) A 1
H H11 0.6739 0.5890 0.1587 0.025 Uiso calc PR 0.40(3) A 1
C C13 0.738(2) 0.6150(13) -0.0580(11) 0.026(5) Uani d PDU 0.40(3) A 1
H H13 0.7678 0.6582 -0.0932 0.032 Uiso calc PR 0.40(3) A 1
C C14 0.708(3) 0.5288(13) -0.1007(15) 0.041(6) Uani d PDU 0.40(3) A 1
H H14 0.7083 0.5155 -0.1677 0.049 Uiso calc PR 0.40(3) A 1
C C15 0.677(2) 0.4638(14) -0.0398(12) 0.039(6) Uani d PDU 0.40(3) A 1
H H15 0.6670 0.4029 -0.0634 0.047 Uiso calc PR 0.40(3) A 1
C C11' 0.7033(11) 0.5661(6) 0.1000(7) 0.022(4) Uani d PDU 0.60(3) A 2
H H11' 0.7203 0.5736 0.1703 0.026 Uiso calc PR 0.60(3) A 2
C C13' 0.6938(16) 0.6260(9) -0.0677(7) 0.033(4) Uani d PDU 0.60(3) A 2
H H13' 0.7037 0.6746 -0.1097 0.040 Uiso calc PR 0.60(3) A 2
C C14' 0.6506(17) 0.5431(9) -0.1100(10) 0.039(4) Uani d PDU 0.60(3) A 2
H H14' 0.6362 0.5353 -0.1802 0.047 Uiso calc PR 0.60(3) A 2
C C15' 0.6286(15) 0.4723(9) -0.0504(7) 0.033(4) Uani d PDU 0.60(3) A 2
H H15' 0.5952 0.4185 -0.0795 0.040 Uiso calc PR 0.60(3) A 2
C C12 0.7224(5) 0.6369(4) 0.0379(5) 0.0312(16) Uani d D 1 . .
C C16 0.7631(5) 0.7280(4) 0.0848(5) 0.0226(14) Uani d . 1 A .
C C17 0.6837(5) 0.0910(4) -0.0429(4) 0.0225(14) Uani d . 1 A .
C C18 0.7180(5) 0.1586(4) -0.1142(5) 0.0258(15) Uani d . 1 . .
C C19 0.6553(6) 0.2320(5) -0.1574(5) 0.0332(16) Uani d . 1 . .
H H19 0.5897 0.2385 -0.1450 0.040 Uiso calc R 1 . .
C C20 0.6886(6) 0.2954(5) -0.2183(5) 0.0378(18) Uani d . 1 . .
H H20 0.6445 0.3427 -0.2497 0.045 Uiso calc R 1 . .
C C21 0.7881(5) 0.2886(5) -0.2329(5) 0.0341(17) Uani d . 1 . .
H H21 0.8119 0.3332 -0.2716 0.041 Uiso calc R 1 . .
C C22 0.8525(5) 0.2159(4) -0.1901(5) 0.0270(15) Uani d . 1 . .
C C23 0.8166(5) 0.1504(5) -0.1316(4) 0.0256(15) Uani d . 1 . .
H H23 0.8589 0.1006 -0.1038 0.031 Uiso calc R 1 . .
C C24 0.9607(5) 0.2067(5) -0.2044(5) 0.0279(15) Uani d . 1 . .
O O1 0.7873(3) 0.1236(3) 0.1631(3) 0.0279(10) Uani d . 1 . .
O O2 0.9288(4) 0.0743(3) 0.1211(4) 0.0335(11) Uani d . 1 . .
O O3 0.9080(4) 0.5415(3) 0.2778(4) 0.0390(12) Uani d . 1 . .
O O4 0.8359(4) 0.4262(3) 0.3473(4) 0.0364(12) Uani d . 1 . .
O O5 0.6263(4) 0.3265(3) 0.0916(4) 0.0436(13) Uani d . 1 . .
O O6 0.6325(4) 0.4317(3) 0.2125(4) 0.0423(13) Uani d . 1 . .
O O7 0.7630(3) 0.7967(3) 0.0277(3) 0.0290(11) Uani d . 1 . .
O O8 0.7966(4) 0.7328(3) 0.1800(3) 0.0311(11) Uani d . 1 . .
O O9 0.6139(3) 0.1186(3) -0.0012(3) 0.0301(11) Uani d . 1 . .
O O10 0.7277(3) 0.0131(3) -0.0287(3) 0.0275(10) Uani d . 1 . .
O O11 1.0184(4) 0.1465(3) -0.1523(3) 0.0329(11) Uani d . 1 . .
O O12 0.9859(4) 0.2601(3) -0.2675(4) 0.0360(12) Uani d . 1 . .
O O1W 0.4451(4) 0.1564(5) 0.0500(4) 0.0564(17) Uani d D 1 . .
H H1W 0.387(3) 0.178(6) 0.048(6) 0.085 Uiso d D 1 . .
H H2W 0.436(6) 0.121(5) 0.002(5) 0.085 Uiso d D 1 . .
O O2W 0.8967(4) -0.0717(4) -0.0413(4) 0.0432(13) Uani d D 1 . .
H H3W 0.948(3) -0.075(6) -0.066(5) 0.065 Uiso d D 1 . .
H H4W 0.849(3) -0.059(6) -0.091(3) 0.065 Uiso d D 1 . .
Tb Tb1 0.61128(2) 0.18274(2) 0.15619(2) 0.02036(8) Uani d . 1 . .
Tb Tb2 0.82716(2) -0.06625(2) 0.11562(2) 0.02429(9) Uani d . 1 . .

loop_
_atom_site_aniso_label
_atom_site_aniso_U_11
_atom_site_aniso_U_22
_atom_site_aniso_U_33
_atom_site_aniso_U_12
_atom_site_aniso_U_13
_atom_site_aniso_U_23
C1 0.022(4) 0.025(3) 0.022(3) 0.002(3) 0.004(3) -0.006(3)
C2 0.026(4) 0.023(4) 0.035(4) -0.004(3) 0.011(3) -0.002(3)
C3 0.029(4) 0.025(4) 0.036(4) -0.004(3) 0.013(3) -0.010(3)
C4 0.027(4) 0.021(3) 0.041(4) 0.001(3) 0.016(3) -0.004(3)
C5 0.058(5) 0.017(4) 0.058(5) -0.009(4) 0.031(4) -0.006(3)
C6 0.066(6) 0.034(5) 0.069(6) -0.012(4) 0.051(5) -0.008(4)
C7 0.046(5) 0.029(4) 0.048(4) -0.001(3) 0.028(4) -0.008(3)
C8 0.021(4) 0.024(4) 0.039(4) 0.000(3) 0.012(3) -0.007(3)
C9 0.039(5) 0.030(4) 0.031(4) -0.005(3) 0.003(3) 0.008(3)
C10 0.053(5) 0.024(4) 0.034(4) -0.010(3) 0.007(4) 0.005(3)
C11 0.013(8) 0.018(9) 0.026(10) 0.006(7) -0.006(6) -0.001(7)
C13 0.028(10) 0.020(8) 0.031(8) 0.002(7) 0.008(7) -0.002(6)
C14 0.055(11) 0.040(9) 0.030(8) 0.003(8) 0.016(8) -0.009(7)
C15 0.040(11) 0.033(9) 0.046(9) -0.007(8) 0.012(7) -0.006(7)
C11' 0.028(7) 0.019(7) 0.019(6) 0.001(5) 0.006(5) 0.004(5)
C13' 0.039(8) 0.025(6) 0.032(6) -0.001(6) 0.001(5) 0.004(5)
C14' 0.050(9) 0.033(7) 0.032(6) -0.005(6) 0.006(6) 0.001(5)
C15' 0.034(8) 0.027(6) 0.038(6) -0.009(6) 0.006(5) -0.003(5)
C12 0.042(4) 0.022(4) 0.029(4) -0.004(3) 0.007(3) 0.001(3)
C16 0.016(3) 0.024(4) 0.028(3) -0.002(3) 0.005(3) -0.002(3)
C17 0.015(3) 0.030(4) 0.022(3) -0.003(3) 0.003(3) -0.001(3)
C18 0.024(4) 0.026(4) 0.030(3) -0.003(3) 0.012(3) -0.002(3)
C19 0.024(4) 0.038(4) 0.038(4) 0.007(3) 0.010(3) 0.001(3)
C20 0.031(4) 0.034(4) 0.049(4) 0.011(3) 0.010(3) 0.010(3)
C21 0.032(4) 0.030(4) 0.042(4) 0.006(3) 0.014(3) 0.007(3)
C22 0.026(4) 0.025(4) 0.032(4) 0.005(3) 0.013(3) 0.003(3)
C23 0.025(4) 0.031(4) 0.023(3) 0.000(3) 0.009(3) 0.002(3)
C24 0.027(4) 0.030(4) 0.028(3) 0.004(3) 0.009(3) 0.007(3)
O1 0.021(3) 0.031(3) 0.033(3) -0.006(2) 0.010(2) -0.006(2)
O2 0.029(3) 0.022(3) 0.052(3) -0.002(2) 0.015(2) -0.009(2)
O3 0.051(3) 0.021(3) 0.050(3) -0.003(2) 0.023(3) -0.009(2)
O4 0.040(3) 0.026(3) 0.049(3) -0.004(2) 0.023(2) -0.009(2)
O5 0.063(4) 0.020(3) 0.048(3) -0.010(2) 0.014(3) 0.005(2)
O6 0.063(4) 0.028(3) 0.036(3) -0.016(3) 0.011(2) 0.006(2)
O7 0.036(3) 0.017(2) 0.033(2) -0.004(2) 0.008(2) 0.0023(19)
O8 0.030(3) 0.035(3) 0.028(2) -0.004(2) 0.008(2) -0.004(2)
O9 0.028(3) 0.037(3) 0.029(2) 0.002(2) 0.013(2) -0.001(2)
O10 0.029(3) 0.025(3) 0.034(3) 0.004(2) 0.017(2) 0.003(2)
O11 0.028(3) 0.034(3) 0.041(3) 0.002(2) 0.018(2) 0.009(2)
O12 0.029(3) 0.041(3) 0.043(3) 0.003(2) 0.019(2) 0.016(2)
O1W 0.023(3) 0.088(5) 0.055(4) 0.007(3) 0.003(3) -0.038(3)
O2W 0.043(3) 0.049(3) 0.045(3) 0.006(3) 0.025(2) 0.003(3)
Tb1 0.02051(17) 0.01598(16) 0.02636(16) -0.00013(13) 0.00914(12) -0.00032(12)
Tb2 0.02325(18) 0.01728(16) 0.03264(18) -0.00032(13) 0.00735(13) 0.00021(13)

loop_
_atom_type_symbol
_atom_type_description
_atom_type_scat_dispersion_real
_atom_type_scat_dispersion_imag
_atom_type_scat_source
C C 0.0033 0.0016 'International Tables Vol C Tables 4.2.6.8 and 6.1.1.4'
H H 0.0000 0.0000 'International Tables Vol C Tables 4.2.6.8 and 6.1.1.4'
O O 0.0106 0.0060 'International Tables Vol C Tables 4.2.6.8 and 6.1.1.4'
Tb Tb -0.1723 4.1537 'International Tables Vol C Tables 4.2.6.8 and 6.1.1.4'

loop_
_geom_angle_atom_site_label_1
_geom_angle_atom_site_label_2
_geom_angle_atom_site_label_3
_geom_angle_site_symmetry_1
_geom_angle_site_symmetry_3
_geom_angle
O1 C1 O2 . . 121.8(6)
O1 C1 C2 . . 119.9(6)
O2 C1 C2 . . 118.3(6)
C7 C2 C3 . . 120.4(6)
C7 C2 C1 . . 122.3(6)
C3 C2 C1 . . 117.3(6)
C4 C3 C2 . . 120.1(6)
C4 C3 H3 . . 119.9
C2 C3 H3 . . 119.9
C3 C4 C5 . . 120.0(6)
C3 C4 C8 . . 119.5(6)
C5 C4 C8 . . 120.4(6)
C4 C5 C6 . . 119.8(6)
C4 C5 H5 . . 120.1
C6 C5 H5 . . 120.1
C7 C6 C5 . . 119.8(7)
C7 C6 H6 . . 120.1
C5 C6 H6 . . 120.1
C2 C7 C6 . . 119.8(7)
C2 C7 H7 . . 120.1
C6 C7 H7 . . 120.1
O3 C8 O4 . . 123.9(6)
O3 C8 C4 . . 117.2(6)
O4 C8 C4 . . 118.9(6)
O6 C9 O5 . . 123.6(6)
O6 C9 C10 . . 117.6(6)
O5 C9 C10 . . 118.8(6)
C11' C10 C15 . . 114.3(11)
C11 C10 C15 . . 117.0(11)
C11' C10 C15' . . 121.1(8)
C11 C10 C15' . . 118.2(8)
C11' C10 C9 . . 118.7(7)
C11 C10 C9 . . 119.9(7)
C15 C10 C9 . . 121.7(10)
C15' C10 C9 . . 120.1(7)
C12 C11 C10 . . 119.5(9)
C12 C11 H11 . . 120.3
C10 C11 H11 . . 120.3
C14 C13 C12 . . 119.9(15)
C14 C13 H13 . . 120.1
C12 C13 H13 . . 120.1
C15 C14 C13 . . 117.2(18)
C15 C14 H14 . . 121.4
C13 C14 H14 . . 121.4
C14 C15 C10 . . 124.0(17)
C14 C15 H15 . . 118.0
C10 C15 H15 . . 118.0
C12 C11' C10 . . 119.6(8)
C12 C11' H11' . . 120.2
C10 C11' H11' . . 120.2
C14' C13' C12 . . 120.2(11)
C14' C13' H13' . . 119.9
C12 C13' H13' . . 119.9
C15' C14' C13' . . 121.4(12)
C15' C14' H14' . . 119.3
C13' C14' H14' . . 119.3
C14' C15' C10 . . 117.9(11)
C14' C15' H15' . . 121.1
C10 C15' H15' . . 121.1
C11' C12 C13' . . 119.7(8)
C11 C12 C13' . . 116.9(8)
C11' C12 C13 . . 119.2(10)
C11 C12 C13 . . 121.8(10)
C11' C12 C16 . . 119.1(6)
C11 C12 C16 . . 119.4(7)
C13' C12 C16 . . 120.9(7)
C13 C12 C16 . . 118.3(9)
O7 C16 O8 . . 122.3(6)
O7 C16 C12 . . 118.7(5)
O8 C16 C12 . . 118.9(6)
O10 C17 O9 . . 125.3(6)
O10 C17 C18 . . 118.0(6)
O9 C17 C18 . . 116.7(6)
C19 C18 C23 . . 119.2(6)
C19 C18 C17 . . 121.1(6)
C23 C18 C17 . . 119.6(6)
C20 C19 C18 . . 120.9(7)
C20 C19 H19 . . 119.6
C18 C19 H19 . . 119.6
C19 C20 C21 . . 119.7(7)
C19 C20 H20 . . 120.2
C21 C20 H20 . . 120.2
C20 C21 C22 . . 120.4(7)
C20 C21 H21 . . 119.8
C22 C21 H21 . . 119.8
C21 C22 C23 . . 119.4(6)
C21 C22 C24 . . 121.6(6)
C23 C22 C24 . . 119.0(6)
C22 C23 C18 . . 120.4(6)
C22 C23 H23 . . 119.8
C18 C23 H23 . . 119.8
O12 C24 O11 . . 125.5(6)
O12 C24 C22 . . 117.1(6)
O11 C24 C22 . . 117.4(6)
C1 O1 Tb1 . . 146.1(4)
C1 O1 Tb2 . . 84.1(4)
Tb1 O1 Tb2 . . 122.75(16)
C1 O2 Tb2 . . 105.8(4)
C8 O3 Tb1 . 2_655 141.7(5)
C8 O4 Tb2 . 2_655 141.2(4)
C9 O5 Tb1 . . 137.0(5)
C9 O6 Tb2 . 2_655 158.7(5)
C16 O7 Tb2 . 1_565 113.7(4)
C16 O8 Tb1 . 2_655 156.2(4)
C17 O9 Tb1 . . 135.2(4)
C17 O10 Tb2 . . 134.5(4)
C24 O11 Tb2 . 3_755 149.2(4)
C24 O12 Tb1 . 4_665 149.6(4)
Tb1 O1W H1W . . 134(5)
Tb1 O1W H2W . . 122(5)
H1W O1W H2W . . 104.0(17)
Tb2 O2W H3W . . 148(5)
Tb2 O2W H4W . . 108(5)
H3W O2W H4W . . 103.3(17)
O3 Tb1 O5 2_645 . 178.18(19)
O3 Tb1 O12 2_645 4_566 88.87(17)
O5 Tb1 O12 . 4_566 89.33(18)
O3 Tb1 O9 2_645 . 91.95(17)
O5 Tb1 O9 . . 89.20(17)
O12 Tb1 O9 4_566 . 136.12(16)
O3 Tb1 O1W 2_645 . 85.3(2)
O5 Tb1 O1W . . 93.9(2)
O12 Tb1 O1W 4_566 . 70.16(17)
O9 Tb1 O1W . . 66.20(17)
O3 Tb1 O8 2_645 2_645 89.16(16)
O5 Tb1 O8 . 2_645 90.58(16)
O12 Tb1 O8 4_566 2_645 74.82(16)
O9 Tb1 O8 . 2_645 149.05(16)
O1W Tb1 O8 . 2_645 144.62(18)
O3 Tb1 O1 2_645 . 82.62(16)
O5 Tb1 O1 . . 99.09(17)
O12 Tb1 O1 4_566 . 152.00(15)
O9 Tb1 O1 . . 71.07(15)
O1W Tb1 O1 . . 135.00(16)
O8 Tb1 O1 2_645 . 78.42(15)
O6 Tb2 O11 2_645 3_755 78.07(17)
O6 Tb2 O4 2_645 2_645 77.30(18)
O11 Tb2 O4 3_755 2_645 138.85(15)
O6 Tb2 O7 2_645 1_545 118.50(16)
O11 Tb2 O7 3_755 1_545 83.35(16)
O4 Tb2 O7 2_645 1_545 80.15(16)
O6 Tb2 O10 2_645 . 143.33(16)
O11 Tb2 O10 3_755 . 135.23(15)
O4 Tb2 O10 2_645 . 80.73(15)
O7 Tb2 O10 1_545 . 85.66(15)
O6 Tb2 O2 2_645 . 89.27(17)
O11 Tb2 O2 3_755 . 87.20(15)
O4 Tb2 O2 2_645 . 124.72(16)
O7 Tb2 O2 1_545 . 147.76(15)
O10 Tb2 O2 . . 79.58(15)
O6 Tb2 O2W 2_645 . 145.73(19)
O11 Tb2 O2W 3_755 . 71.18(17)
O4 Tb2 O2W 2_645 . 136.65(17)
O7 Tb2 O2W 1_545 . 73.04(17)
O10 Tb2 O2W . . 64.10(16)
O2 Tb2 O2W . . 74.73(17)
O6 Tb2 O1 2_645 . 78.07(14)
O11 Tb2 O1 3_755 . 128.96(14)
O4 Tb2 O1 2_645 . 76.53(14)
O7 Tb2 O1 1_545 . 147.41(14)
O10 Tb2 O1 . . 68.43(13)
O2 Tb2 O1 . . 48.19(14)
O2W Tb2 O1 . . 110.02(16)

loop_
_geom_bond_atom_site_label_1
_geom_bond_atom_site_label_2
_geom_bond_site_symmetry_2
_geom_bond_distance
C1 O1 . 1.255(7)
C1 O2 . 1.269(7)
C1 C2 . 1.507(9)
C2 C7 . 1.377(9)
C2 C3 . 1.387(9)
C3 C4 . 1.378(9)
C3 H3 . 0.9300
C4 C5 . 1.385(9)
C4 C8 . 1.483(9)
C5 C6 . 1.397(10)
C5 H5 . 0.9300
C6 C7 . 1.388(10)
C6 H6 . 0.9300
C7 H7 . 0.9300
C8 O3 . 1.259(7)
C8 O4 . 1.269(8)
C9 O6 . 1.248(8)
C9 O5 . 1.265(8)
C9 C10 . 1.484(9)
C10 C11' . 1.390(10)
C10 C11 . 1.390(11)
C10 C15 . 1.413(13)
C10 C15' . 1.417(11)
C11 C12 . 1.382(11)
C11 H11 . 0.9300
C13 C14 . 1.384(13)
C13 C12 . 1.396(12)
C13 H13 . 0.9300
C14 C15 . 1.372(14)
C14 H14 . 0.9300
C15 H15 . 0.9300
C11' C12 . 1.381(10)
C11' H11' . 0.9300
C13' C14' . 1.385(12)
C13' C12 . 1.395(11)
C13' H13' . 0.9300
C14' C15' . 1.373(13)
C14' H14' . 0.9300
C15' H15' . 0.9300
C12 C16 . 1.499(9)
C16 O7 . 1.253(7)
C16 O8 . 1.260(7)
C17 O10 . 1.256(7)
C17 O9 . 1.259(7)
C17 C18 . 1.515(8)
C18 C19 . 1.383(9)
C18 C23 . 1.388(9)
C19 C20 . 1.371(10)
C19 H19 . 0.9300
C20 C21 . 1.384(10)
C20 H20 . 0.9300
C21 C22 . 1.385(9)
C21 H21 . 0.9300
C22 C23 . 1.386(9)
C22 C24 . 1.500(9)
C23 H23 . 0.9300
C24 O12 . 1.251(7)
C24 O11 . 1.254(7)
O1 Tb1 . 2.465(4)
O1 Tb2 . 2.882(4)
O2 Tb2 . 2.420(4)
O3 Tb1 2_655 2.258(4)
O4 Tb2 2_655 2.338(5)
O5 Tb1 . 2.271(4)
O6 Tb2 2_655 2.258(5)
O7 Tb2 1_565 2.352(4)
O8 Tb1 2_655 2.370(4)
O9 Tb1 . 2.329(4)
O10 Tb2 . 2.369(4)
O11 Tb2 3_755 2.299(5)
O12 Tb1 4_665 2.310(4)
O1W Tb1 . 2.354(5)
O1W H1W . 0.818(10)
O1W H2W . 0.819(10)
O2W Tb2 . 2.513(5)
O2W H3W . 0.823(10)
O2W H4W . 0.822(10)
Tb1 O3 2_645 2.258(4)
Tb1 O12 4_566 2.310(4)
Tb1 O8 2_645 2.370(4)
Tb2 O6 2_645 2.258(5)
Tb2 O11 3_755 2.299(5)
Tb2 O4 2_645 2.338(5)
Tb2 O7 1_545 2.352(4)

loop_
_geom_hbond_atom_site_label_D
_geom_hbond_atom_site_label_H
_geom_hbond_atom_site_label_A
_geom_hbond_site_symmetry_A
_geom_hbond_distance_DH
_geom_hbond_distance_HA
_geom_hbond_distance_DA
_geom_hbond_angle_DHA
O1W H1W O7 3_665 0.818(10) 2.04(4) 2.789(7) 151(7)
O1W H2W O4 4_565 0.819(10) 2.29(4) 3.020(7) 149(7)
O2W H3W O2 3_755 0.823(10) 1.959(14) 2.780(7) 176(9)
C3 H3 O8 2_645 0.93 2.35 3.257(8) 164.3
C11' H11' O1 2_655 0.93 2.39 3.284(10) 160.8
